data_7110433
loop_
_publ_author_name
'Cowley, Alan H.'
'Hair, Gregory S.'
'McBurnett, Brian G.'
'Jones, Richard A.'

_publ_section_title
;
 Novel zwitterionic complexes of Ti(IV) via reaction of Lewis acids
 M(C6F5)3 (M = B, Al) with a titanium diene complex
 (\h5-C5Me4SiMe2NtBu)Ti(1,3-pentadiene)
;
_journal_issue 5
_journal_name_full 'Chemical Communications'
_journal_page_first 437
_journal_paper_doi 10.1039/a809438a
_journal_year 1999
_chemical_formula_sum 'C45 H43 Al F15 N Si Ti'
_chemical_formula_weight 985.77
_chemical_name_systematic
; 
 ? 
;
_space_group_IT_number 14
_symmetry_space_group_name_Hall '-P 2yn'
_symmetry_space_group_name_H-M 'P 1 21/n 1'
_atom_sites_solution_hydrogens geom
_atom_sites_solution_primary direct
_atom_sites_solution_secondary difmap
_audit_creation_method SHELXL
_cell_angle_alpha 90.00
_cell_angle_beta 107.19(2)
_cell_angle_gamma 90.00
_cell_formula_units_Z 4
_cell_length_a 10.879(3)
_cell_length_b 38.665(6)
_cell_length_c 11.069(2)
_cell_measurement_temperature 173(2)
_cell_volume 4448.0(17)
_computing_structure_refinement 'SHELXL-93 (Sheldrick, 1993)'
_computing_structure_solution 'SHELXS-86 (Sheldrick, 1990)'
_diffrn_ambient_temperature 173(2)
_diffrn_radiation_monochromator graphite
_diffrn_radiation_source 'fine-focus sealed tube'
_diffrn_radiation_type MoK\a
_diffrn_radiation_wavelength 0.71073
_diffrn_reflns_av_R_equivalents 0.0491
_diffrn_reflns_av_sigmaI/netI 0.0686
_diffrn_reflns_limit_h_max 14
_diffrn_reflns_limit_h_min -1
_diffrn_reflns_limit_k_max 50
_diffrn_reflns_limit_k_min -3
_diffrn_reflns_limit_l_max 14
_diffrn_reflns_limit_l_min -14
_diffrn_reflns_number 12132
_diffrn_reflns_theta_max 27.50
_diffrn_reflns_theta_min 2.03
_exptl_absorpt_coefficient_mu 0.336
_exptl_crystal_density_diffrn 1.472
_exptl_crystal_F_000 2016
_refine_diff_density_max 0.486
_refine_diff_density_min -0.361
_refine_diff_density_rms 0.062
_refine_ls_extinction_coef 0.0007(3)
_refine_ls_extinction_expression Fc^*^=kFc[1+0.001xFc^2^\l^3^/sin(2\q)]^-1/4^
_refine_ls_extinction_method SHELXL
_refine_ls_goodness_of_fit_all 1.046
_refine_ls_goodness_of_fit_obs 1.092
_refine_ls_matrix_type full
_refine_ls_number_parameters 718
_refine_ls_number_reflns 10199
_refine_ls_number_restraints 0
_refine_ls_restrained_S_all 1.055
_refine_ls_restrained_S_obs 1.092
_refine_ls_R_factor_all 0.1004
_refine_ls_R_factor_obs 0.0536
_refine_ls_shift/esd_max -0.008
_refine_ls_shift/esd_mean 0.000
_refine_ls_structure_factor_coef Fsqd
_refine_ls_weighting_details 'w=1/[\s^2^(Fo^2^)+(0.0455P)^2^+3.3726P] where P=(Fo^2^+2Fc^2^)/3'
_refine_ls_weighting_scheme calc
_refine_ls_wR_factor_all 0.1365
_refine_ls_wR_factor_obs 0.1116
_reflns_number_observed 6604
_reflns_number_total 10205
_reflns_observed_criterion >2sigma(I)
_cod_data_source_file 809438asup1.cif
_cod_data_source_block greg21
_cod_depositor_comments
;
The following automatic conversions were performed:

'_refine_ls_weighting_scheme' value 'calc
w=1/[\s^2^(Fo^2^)+(0.0455P)^2^+3.3726P] where P=(Fo^2^+2Fc^2^)/3' was
changed to 'calc'. New tag '_refine_ls_weighting_details' was
created. The value of the new tag was set to
'w=1/[\s^2^(Fo^2^)+(0.0455P)^2^+3.3726P] where P=(Fo^2^+2Fc^2^)/3'.

Automatic conversion script
Id: cif_fix_values 3143 2015-03-26 13:38:13Z robertas 
;
_cod_original_cell_volume 4448.0(14)
_cod_database_code 7110433

loop_
_symmetry_equiv_pos_as_xyz
'x, y, z'
'-x+1/2, y+1/2, -z+1/2'
'-x, -y, -z'
'x-1/2, -y-1/2, z-1/2'

loop_
_atom_site_aniso_label
_atom_site_aniso_U_11
_atom_site_aniso_U_22
_atom_site_aniso_U_33
_atom_site_aniso_U_23
_atom_site_aniso_U_13
_atom_site_aniso_U_12
Ti1 0.0235(2) 0.0213(2) 0.0257(3) 0.0001(2) 0.0040(2) 0.0005(2)
Al1 0.0250(4) 0.0273(4) 0.0280(5) 0.0012(4) 0.0045(4) 0.0009(4)
Si1 0.0343(5) 0.0283(4) 0.0265(4) -0.0010(3) 0.0045(3) -0.0006(4)
N1 0.0289(13) 0.0231(12) 0.0311(13) 0.0005(10) 0.0059(10) 0.0003(10)
F1 0.0456(12) 0.0533(13) 0.0665(15) 0.0243(11) 0.0000(11) 0.0012(10)
F2 0.075(2) 0.0395(13) 0.123(2) 0.0272(14) 0.047(2) 0.0014(12)
F3 0.063(2) 0.0499(14) 0.139(3) -0.030(2) 0.051(2) -0.0302(12)
F4 0.0440(13) 0.099(2) 0.087(2) -0.014(2) -0.0043(13) -0.0310(14)
F5 0.0379(11) 0.069(2) 0.0601(14) 0.0205(12) -0.0051(10) -0.0034(11)
F6 0.0609(13) 0.0402(11) 0.0499(12) -0.0103(9) 0.0227(10) -0.0112(10)
F7 0.0617(14) 0.083(2) 0.0412(12) -0.0169(11) 0.0209(10) -0.0095(13)
F8 0.0512(13) 0.101(2) 0.0386(12) 0.0121(12) 0.0185(10) -0.0103(13)
F9 0.069(2) 0.067(2) 0.067(2) 0.0111(12) 0.0268(12) -0.0270(13)
F10 0.0649(14) 0.0478(12) 0.0476(12) -0.0088(10) 0.0164(10) -0.0210(11)
F11 0.0723(15) 0.0601(14) 0.0345(11) 0.0130(10) 0.0202(10) 0.0308(12)
F12 0.091(2) 0.0485(13) 0.0650(15) 0.0199(11) 0.0383(13) 0.0333(13)
F13 0.0656(14) 0.0430(12) 0.0640(14) -0.0135(10) 0.0337(12) 0.0032(10)
F14 0.0649(14) 0.072(2) 0.0349(11) -0.0041(10) 0.0217(10) 0.0093(12)
F15 0.0580(13) 0.0551(13) 0.0340(10) 0.0148(9) 0.0157(9) 0.0169(10)
C1 0.0247(15) 0.027(2) 0.033(2) -0.0015(13) 0.0025(12) -0.0009(13)
C2 0.033(2) 0.027(2) 0.032(2) -0.0031(13) 0.0005(13) 0.0008(13)
C3 0.037(2) 0.032(2) 0.027(2) -0.0007(13) 0.0038(13) 0.0052(14)
C4 0.037(2) 0.031(2) 0.032(2) 0.0006(13) 0.0095(13) 0.0005(14)
C5 0.047(2) 0.054(2) 0.046(2) 0.006(2) 0.021(2) -0.004(2)
C6 0.029(2) 0.0265(15) 0.0255(15) 0.0060(12) 0.0025(12) 0.0020(12)
C7 0.0271(15) 0.029(2) 0.035(2) 0.0036(13) 0.0057(13) 0.0045(12)
C8 0.033(2) 0.028(2) 0.034(2) 0.0030(13) 0.0071(13) 0.0086(13)
C9 0.031(2) 0.0216(14) 0.038(2) 0.0057(13) 0.0049(13) 0.0035(12)
C10 0.031(2) 0.0241(15) 0.036(2) 0.0059(13) 0.0080(13) 0.0033(12)
C11 0.031(2) 0.048(2) 0.053(2) -0.001(2) 0.013(2) -0.001(2)
C12 0.049(2) 0.039(2) 0.044(2) -0.003(2) 0.015(2) 0.014(2)
C13 0.042(2) 0.029(2) 0.050(2) 0.003(2) 0.003(2) -0.0021(15)
C14 0.050(2) 0.042(2) 0.047(2) 0.002(2) 0.022(2) -0.003(2)
C15 0.056(2) 0.044(2) 0.035(2) 0.001(2) 0.016(2) 0.006(2)
C16 0.041(2) 0.044(2) 0.042(2) -0.004(2) 0.000(2) -0.006(2)
C17 0.037(2) 0.0253(15) 0.033(2) -0.0003(12) 0.0045(13) 0.0016(13)
C18 0.054(2) 0.027(2) 0.040(2) 0.0028(15) 0.012(2) -0.005(2)
C19 0.047(2) 0.026(2) 0.049(2) -0.003(2) 0.000(2) 0.009(2)
C20 0.060(3) 0.031(2) 0.042(2) -0.007(2) 0.017(2) 0.004(2)
C21 0.029(2) 0.031(2) 0.037(2) 0.0003(13) 0.0123(13) -0.0007(13)
C22 0.031(2) 0.035(2) 0.047(2) 0.0028(15) 0.0138(15) 0.0010(14)
C23 0.047(2) 0.033(2) 0.073(3) 0.006(2) 0.035(2) 0.001(2)
C24 0.044(2) 0.040(2) 0.080(3) -0.018(2) 0.036(2) -0.015(2)
C25 0.031(2) 0.064(3) 0.053(2) -0.013(2) 0.011(2) -0.012(2)
C26 0.030(2) 0.042(2) 0.042(2) 0.002(2) 0.0101(14) -0.0021(14)
C27 0.0237(15) 0.039(2) 0.030(2) 0.0039(13) 0.0057(12) 0.0019(13)
C28 0.028(2) 0.041(2) 0.039(2) 0.0023(15) 0.0092(13) 0.0047(14)
C29 0.034(2) 0.053(2) 0.034(2) -0.006(2) 0.0102(14) 0.002(2)
C30 0.031(2) 0.071(3) 0.033(2) 0.009(2) 0.0112(14) -0.001(2)
C31 0.032(2) 0.051(2) 0.048(2) 0.012(2) 0.010(2) -0.008(2)
C32 0.030(2) 0.042(2) 0.034(2) -0.0006(14) 0.0050(13) -0.0018(14)
C33 0.0260(15) 0.0276(15) 0.033(2) -0.0004(12) 0.0085(12) -0.0052(12)
C34 0.041(2) 0.040(2) 0.029(2) 0.0035(14) 0.0135(14) 0.0040(15)
C35 0.046(2) 0.031(2) 0.046(2) 0.0100(15) 0.018(2) 0.0051(15)
C36 0.035(2) 0.034(2) 0.049(2) -0.009(2) 0.019(2) -0.0042(14)
C37 0.040(2) 0.043(2) 0.031(2) -0.0056(14) 0.0160(14) -0.0060(15)
C38 0.030(2) 0.034(2) 0.033(2) 0.0034(13) 0.0090(13) -0.0015(13)
C39 0.058(3) 0.051(2) 0.055(2) -0.019(2) 0.008(2) -0.007(2)
C40 0.040(2) 0.069(3) 0.067(3) -0.026(2) 0.011(2) 0.000(2)
C41 0.067(3) 0.058(3) 0.084(4) -0.022(3) 0.000(3) 0.005(2)
C42 0.087(4) 0.054(3) 0.079(3) -0.027(2) 0.016(3) -0.023(3)
C43 0.062(3) 0.064(3) 0.081(3) -0.029(3) 0.021(2) -0.023(2)
C44 0.042(2) 0.067(3) 0.069(3) -0.033(2) 0.015(2) -0.009(2)
C45 0.092(4) 0.074(3) 0.066(3) -0.010(3) 0.019(3) 0.010(3)

loop_
_atom_site_label
_atom_site_type_symbol
_atom_site_fract_x
_atom_site_fract_y
_atom_site_fract_z
_atom_site_U_iso_or_equiv
_atom_site_thermal_displace_type
_atom_site_occupancy
_atom_site_calc_flag
_atom_site_refinement_flags
Ti1 Ti 0.70999(5) 0.122601(13) 0.74211(5) 0.02420(13) Uani 1 d .
Al1 Al 1.10834(8) 0.11305(2) 0.98531(8) 0.0275(2) Uani 1 d .
Si1 Si 0.58381(8) 0.09682(2) 0.49307(8) 0.0307(2) Uani 1 d .
N1 N 0.6807(2) 0.08044(6) 0.6393(2) 0.0284(5) Uani 1 d .
F1 F 1.0750(2) 0.18704(6) 0.8309(2) 0.0587(6) Uani 1 d .
F2 F 1.2231(2) 0.24354(6) 0.8770(3) 0.0752(8) Uani 1 d .
F3 F 1.4458(2) 0.24430(6) 1.0672(3) 0.0793(8) Uani 1 d .
F4 F 1.5200(2) 0.18709(8) 1.2144(3) 0.0818(8) Uani 1 d .
F5 F 1.3704(2) 0.13039(6) 1.1706(2) 0.0599(6) Uani 1 d .
F6 F 1.1432(2) 0.15480(5) 1.2503(2) 0.0490(5) Uani 1 d .
F7 F 1.0774(2) 0.13746(7) 1.4560(2) 0.0607(6) Uani 1 d .
F8 F 0.9748(2) 0.07415(7) 1.4731(2) 0.0623(6) Uani 1 d .
F9 F 0.9329(2) 0.02900(6) 1.2770(2) 0.0663(7) Uani 1 d .
F10 F 0.9910(2) 0.04695(5) 1.0661(2) 0.0535(6) Uani 1 d .
F11 F 1.2716(2) 0.04545(6) 1.1161(2) 0.0547(6) Uani 1 d .
F12 F 1.3646(2) -0.00739(6) 1.0118(2) 0.0649(7) Uani 1 d .
F13 F 1.3457(2) -0.00681(5) 0.7629(2) 0.0544(6) Uani 1 d .
F14 F 1.2301(2) 0.04731(6) 0.6157(2) 0.0558(6) Uani 1 d .
F15 F 1.1325(2) 0.09991(5) 0.7176(2) 0.0486(5) Uani 1 d .
C1 C 0.9289(3) 0.12024(8) 0.8602(3) 0.0298(7) Uani 1 d .
C2 C 0.8527(3) 0.14188(8) 0.9220(3) 0.0323(7) Uani 1 d .
C3 C 0.7475(3) 0.13132(8) 0.9594(3) 0.0334(7) Uani 1 d .
C4 C 0.6765(3) 0.10075(8) 0.9209(3) 0.0338(7) Uani 1 d .
C5 C 0.5564(4) 0.09378(12) 0.9584(4) 0.0475(9) Uani 1 d .
H5A H 0.5059(35) 0.1176(10) 0.9640(33) 0.048(10) Uiso 1 d .
H5B H 0.4953(39) 0.0799(10) 0.8962(38) 0.057(12) Uiso 1 d .
H5C H 0.5720(36) 0.0824(10) 1.0324(40) 0.054(12) Uiso 1 d .
C6 C 0.5805(3) 0.14121(7) 0.5588(3) 0.0281(6) Uani 1 d .
C7 C 0.5118(3) 0.14862(8) 0.6487(3) 0.0312(7) Uani 1 d .
C8 C 0.5769(3) 0.17514(8) 0.7300(3) 0.0323(7) Uani 1 d .
C9 C 0.6872(3) 0.18486(7) 0.6928(3) 0.0312(7) Uani 1 d .
C10 C 0.6903(3) 0.16417(7) 0.5894(3) 0.0307(7) Uani 1 d .
C11 C 0.3890(3) 0.13225(11) 0.6554(4) 0.0436(8) Uani 1 d .
H11A H 0.3565(37) 0.1439(10) 0.7198(38) 0.059(12) Uiso 1 d .
H11B H 0.4039(38) 0.1071(11) 0.6661(37) 0.060(12) Uiso 1 d .
H11C H 0.3235(52) 0.1336(14) 0.5777(52) 0.104(18) Uiso 1 d .
C12 C 0.5316(4) 0.19301(10) 0.8290(4) 0.0437(9) Uani 1 d .
H12A H 0.6023(43) 0.2020(11) 0.8992(43) 0.074(14) Uiso 1 d .
H12B H 0.4952(40) 0.1763(11) 0.8695(40) 0.065(13) Uiso 1 d .
H12C H 0.4755(37) 0.2100(10) 0.7884(36) 0.054(11) Uiso 1 d .
C13 C 0.7731(4) 0.21453(9) 0.7466(4) 0.0428(9) Uani 1 d .
H13A H 0.7841(43) 0.2183(11) 0.8322(45) 0.074(14) Uiso 1 d .
H13B H 0.7467(41) 0.2350(11) 0.6935(42) 0.072(13) Uiso 1 d .
H13C H 0.8674(43) 0.2118(11) 0.7379(39) 0.070(13) Uiso 1 d .
C14 C 0.7902(4) 0.16701(11) 0.5202(4) 0.0442(9) Uani 1 d .
H14A H 0.7584(52) 0.1750(14) 0.4422(54) 0.105(20) Uiso 1 d .
H14B H 0.8382(43) 0.1463(13) 0.5160(41) 0.077(14) Uiso 1 d .
H14C H 0.8583(45) 0.1818(12) 0.5652(44) 0.080(15) Uiso 1 d .
C15 C 0.6560(4) 0.09639(11) 0.3596(4) 0.0446(9) Uani 1 d .
H15A H 0.6362(44) 0.0751(13) 0.3165(44) 0.083(15) Uiso 1 d .
H15B H 0.7480(40) 0.0999(10) 0.3837(35) 0.053(11) Uiso 1 d .
H15C H 0.6295(41) 0.1143(12) 0.3027(42) 0.067(13) Uiso 1 d .
C16 C 0.4203(4) 0.07750(11) 0.4288(4) 0.0448(9) Uani 1 d .
H16A H 0.4307(45) 0.0554(13) 0.3858(46) 0.090(16) Uiso 1 d .
H16B H 0.3682(45) 0.0942(13) 0.3798(44) 0.082(15) Uiso 1 d .
H16C H 0.3838(45) 0.0722(12) 0.4914(47) 0.080(16) Uiso 1 d .
C17 C 0.7067(3) 0.04242(8) 0.6573(3) 0.0330(7) Uani 1 d .
C18 C 0.5953(4) 0.02626(9) 0.6961(4) 0.0411(8) Uani 1 d .
H18A H 0.5899(35) 0.0362(10) 0.7743(37) 0.051(11) Uiso 1 d .
H18B H 0.6092(33) 0.0022(10) 0.7104(32) 0.041(9) Uiso 1 d .
H18C H 0.5139(40) 0.0292(10) 0.6223(39) 0.063(12) Uiso 1 d .
C19 C 0.8335(4) 0.03506(9) 0.7591(4) 0.0437(9) Uani 1 d .
H19A H 0.8335(30) 0.0417(8) 0.8432(32) 0.032(9) Uiso 1 d .
H19B H 0.9018(36) 0.0465(10) 0.7367(34) 0.048(11) Uiso 1 d .
H19C H 0.8527(31) 0.0090(9) 0.7632(30) 0.040(9) Uiso 1 d .
C20 C 0.7149(4) 0.02543(10) 0.5352(4) 0.0439(9) Uani 1 d .
H20A H 0.6356(39) 0.0283(10) 0.4642(37) 0.057(12) Uiso 1 d .
H20B H 0.7403(36) 0.0014(11) 0.5536(35) 0.055(11) Uiso 1 d .
H20C H 0.7859(41) 0.0352(11) 0.5051(38) 0.066(13) Uiso 1 d .
C21 C 1.2151(3) 0.15630(8) 1.0010(3) 0.0317(7) Uani 1 d .
C22 C 1.1852(3) 0.18593(8) 0.9294(3) 0.0371(7) Uani 1 d .
C23 C 1.2589(4) 0.21547(9) 0.9503(4) 0.0472(9) Uani 1 d .
C24 C 1.3711(4) 0.21577(10) 1.0461(4) 0.0506(10) Uani 1 d .
C25 C 1.4081(3) 0.18721(11) 1.1199(4) 0.0498(9) Uani 1 d .
C26 C 1.3302(3) 0.15822(9) 1.0952(3) 0.0382(7) Uani 1 d .
C27 C 1.0723(3) 0.10137(8) 1.1487(3) 0.0312(7) Uani 1 d .
C28 C 1.0910(3) 0.12277(9) 1.2523(3) 0.0363(7) Uani 1 d .
C29 C 1.0592(3) 0.11460(10) 1.3596(3) 0.0402(8) Uani 1 d .
C30 C 1.0072(3) 0.08268(11) 1.3692(3) 0.0447(9) Uani 1 d .
C31 C 0.9856(3) 0.06012(10) 1.2694(3) 0.0438(8) Uani 1 d .
C32 C 1.0175(3) 0.06984(9) 1.1631(3) 0.0365(7) Uani 1 d .
C33 C 1.1950(3) 0.07458(8) 0.9204(3) 0.0288(6) Uani 1 d .
C34 C 1.2573(3) 0.04669(9) 0.9908(3) 0.0360(7) Uani 1 d .
C35 C 1.3074(3) 0.01944(8) 0.9401(3) 0.0399(8) Uani 1 d .
C36 C 1.2976(3) 0.01956(8) 0.8138(3) 0.0382(8) Uani 1 d .
C37 C 1.2389(3) 0.04671(9) 0.7399(3) 0.0367(7) Uani 1 d .
C38 C 1.1897(3) 0.07333(8) 0.7952(3) 0.0322(7) Uani 1 d .
C39 C 0.8630(4) 0.23130(11) 1.1237(4) 0.0566(10) Uani 1 d .
C40 C 0.7603(4) 0.25358(12) 1.0840(4) 0.0598(11) Uani 1 d .
H40 H 0.6868(4) 0.25024(12) 1.1139(4) 0.072 Uiso 1 d R
C41 C 0.7598(5) 0.28063(13) 1.0019(5) 0.0744(14) Uani 1 d .
H41 H 0.6867(5) 0.29576(13) 0.9765(5) 0.089 Uiso 1 d R
C42 C 0.8621(5) 0.28611(12) 0.9565(5) 0.0753(14) Uani 1 d .
H42 H 0.8618(5) 0.30479(12) 0.8993(5) 0.090 Uiso 1 d R
C43 C 0.9665(5) 0.26386(13) 0.9950(5) 0.0692(13) Uani 1 d .
H43 H 1.0395(5) 0.26756(13) 0.9647(5) 0.083 Uiso 1 d R
C44 C 0.9683(4) 0.23692(12) 1.0755(4) 0.0597(12) Uani 1 d .
H44 H 1.0412(4) 0.22169(12) 1.0989(4) 0.072 Uiso 1 d R
C45 C 0.8676(5) 0.20303(13) 1.2145(5) 0.0785(14) Uani 1 d .
H45A H 0.7890(5) 0.20303(13) 1.2374(5) 0.118 Uiso 1 d R
H45B H 0.8766(5) 0.18132(13) 1.1760(5) 0.118 Uiso 1 d R
H45C H 0.9391(5) 0.20631(13) 1.2889(5) 0.118 Uiso 1 d R
H1A H 0.8998(31) 0.0962(9) 0.8393(30) 0.038(9) Uiso 1 d .
H1B H 0.9422(28) 0.1311(8) 0.7883(29) 0.027(8) Uiso 1 d .
H2 H 0.8793(29) 0.1668(8) 0.9355(29) 0.033(8) Uiso 1 d .
H3 H 0.7096(29) 0.1500(8) 1.0013(28) 0.029(8) Uiso 1 d .
H4 H 0.7262(32) 0.0814(9) 0.9125(32) 0.041(9) Uiso 1 d .

loop_
_atom_type_symbol
_atom_type_description
_atom_type_scat_dispersion_real
_atom_type_scat_dispersion_imag
_atom_type_scat_source
C C 0.0033 0.0016 'International Tables Vol C Tables 4.2.6.8 and 6.1.1.4'
H H 0.0000 0.0000 'International Tables Vol C Tables 4.2.6.8 and 6.1.1.4'
F F 0.0171 0.0103 'International Tables Vol C Tables 4.2.6.8 and 6.1.1.4'
N N 0.0061 0.0033 'International Tables Vol C Tables 4.2.6.8 and 6.1.1.4'
Al Al 0.0645 0.0514 'International Tables Vol C Tables 4.2.6.8 and 6.1.1.4'
Si Si 0.0817 0.0704 'International Tables Vol C Tables 4.2.6.8 and 6.1.1.4'
Ti Ti 0.2776 0.4457 'International Tables Vol C Tables 4.2.6.8 and 6.1.1.4'

loop_
_geom_angle_atom_site_label_1
_geom_angle_atom_site_label_2
_geom_angle_atom_site_label_3
_geom_angle
N1 Ti1 C6 77.79(11)
N1 Ti1 C2 137.55(11)
C6 Ti1 C2 141.60(11)
N1 Ti1 C4 98.95(11)
C6 Ti1 C4 133.86(12)
C2 Ti1 C4 66.50(12)
N1 Ti1 C10 101.01(11)
C6 Ti1 C10 37.29(10)
C2 Ti1 C10 107.95(11)
C4 Ti1 C10 153.52(12)
N1 Ti1 C7 97.54(11)
C6 Ti1 C7 36.80(11)
C2 Ti1 C7 123.67(11)
C4 Ti1 C7 100.45(12)
C10 Ti1 C7 59.84(11)
N1 Ti1 C3 131.70(11)
C6 Ti1 C3 139.71(11)
C2 Ti1 C3 35.06(11)
C4 Ti1 C3 35.45(11)
C10 Ti1 C3 127.25(11)
C7 Ti1 C3 104.57(11)
N1 Ti1 C1 104.74(11)
C6 Ti1 C1 141.63(12)
C2 Ti1 C1 37.34(11)
C4 Ti1 C1 84.18(12)
C10 Ti1 C1 107.14(11)
C7 Ti1 C1 156.30(11)
C3 Ti1 C1 66.10(12)
N1 Ti1 C9 134.07(10)
C6 Ti1 C9 59.07(10)
C2 Ti1 C9 82.58(11)
C4 Ti1 C9 121.55(12)
C10 Ti1 C9 34.09(11)
C7 Ti1 C9 57.31(10)
C3 Ti1 C9 93.58(11)
C1 Ti1 C9 100.35(11)
N1 Ti1 C8 131.23(10)
C6 Ti1 C8 58.77(11)
C2 Ti1 C8 90.90(11)
C4 Ti1 C8 96.33(12)
C10 Ti1 C8 57.31(11)
C7 Ti1 C8 33.96(10)
C3 Ti1 C8 81.90(11)
C1 Ti1 C8 122.77(11)
C9 Ti1 C8 33.65(10)
N1 Ti1 Si1 37.23(7)
C6 Ti1 Si1 40.61(8)
C2 Ti1 Si1 165.93(9)
C4 Ti1 Si1 123.48(9)
C10 Ti1 Si1 67.79(8)
C7 Ti1 Si1 66.80(8)
C3 Ti1 Si1 157.67(9)
C1 Ti1 Si1 129.60(8)
C9 Ti1 Si1 97.95(8)
C8 Ti1 Si1 97.29(8)
N1 Ti1 H1A 82.6(9)
C6 Ti1 H1A 145.3(8)
C2 Ti1 H1A 55.8(9)
C4 Ti1 H1A 77.2(8)
C10 Ti1 H1A 122.5(8)
C7 Ti1 H1A 177.6(8)
C3 Ti1 H1A 73.7(8)
C1 Ti1 H1A 24.5(9)
C9 Ti1 H1A 124.2(9)
C8 Ti1 H1A 146.1(9)
Si1 Ti1 H1A 114.2(8)
C33 Al1 C27 113.14(13)
C33 Al1 C21 109.07(13)
C27 Al1 C21 111.68(13)
C33 Al1 C1 108.24(13)
C27 Al1 C1 103.79(13)
C21 Al1 C1 110.79(13)
N1 Si1 C16 116.7(2)
N1 Si1 C15 116.4(2)
C16 Si1 C15 105.7(2)
N1 Si1 C6 92.72(12)
C16 Si1 C6 113.0(2)
C15 Si1 C6 112.2(2)
N1 Si1 Ti1 42.13(8)
C16 Si1 Ti1 129.56(15)
C15 Si1 Ti1 124.71(14)
C6 Si1 Ti1 50.66(9)
C17 N1 Si1 120.7(2)
C17 N1 Ti1 138.3(2)
Si1 N1 Ti1 100.64(12)
C2 C1 Al1 108.4(2)
C2 C1 Ti1 67.8(2)
Al1 C1 Ti1 169.8(2)
C2 C1 H1A 117.1(19)
Al1 C1 H1A 101.9(19)
Ti1 C1 H1A 72.8(19)
C2 C1 H1B 112.5(18)
Al1 C1 H1B 106.1(18)
Ti1 C1 H1B 84.0(18)
H1A C1 H1B 109.8(26)
C3 C2 C1 126.5(3)
C3 C2 Ti1 75.7(2)
C1 C2 Ti1 74.9(2)
C3 C2 H2 117.7(18)
C1 C2 H2 115.8(18)
Ti1 C2 H2 122.7(18)
C2 C3 C4 125.7(3)
C2 C3 Ti1 69.2(2)
C4 C3 Ti1 69.8(2)
C2 C3 H3 114.3(17)
C4 C3 H3 118.5(17)
Ti1 C3 H3 127.2(17)
C3 C4 C5 120.6(3)
C3 C4 Ti1 74.8(2)
C5 C4 Ti1 132.8(3)
C3 C4 H4 114.6(21)
C5 C4 H4 117.0(21)
Ti1 C4 H4 88.1(21)
C4 C5 H5A 111.0(19)
C4 C5 H5B 111.9(24)
H5A C5 H5B 104.9(30)
C4 C5 H5C 113.2(25)
H5A C5 H5C 108.9(31)
H5B C5 H5C 106.5(34)
C7 C6 C10 106.1(3)
C7 C6 Si1 121.7(2)
C10 C6 Si1 123.0(2)
C7 C6 Ti1 75.6(2)
C10 C6 Ti1 74.2(2)
Si1 C6 Ti1 88.73(11)
C8 C7 C6 108.7(3)
C8 C7 C11 124.2(3)
C6 C7 C11 127.0(3)
C8 C7 Ti1 78.8(2)
C6 C7 Ti1 67.6(2)
C11 C7 Ti1 121.2(2)
C7 C8 C9 108.3(3)
C7 C8 C12 126.3(3)
C9 C8 C12 125.2(3)
C7 C8 Ti1 67.2(2)
C9 C8 Ti1 72.8(2)
C12 C8 Ti1 130.8(2)
C10 C9 C8 108.0(3)
C10 C9 C13 127.0(3)
C8 C9 C13 124.6(3)
C10 C9 Ti1 66.4(2)
C8 C9 Ti1 73.6(2)
C13 C9 Ti1 130.9(2)
C9 C10 C6 108.9(3)
C9 C10 C14 124.5(3)
C6 C10 C14 126.5(3)
C9 C10 Ti1 79.5(2)
C6 C10 Ti1 68.5(2)
C14 C10 Ti1 120.0(2)
C7 C11 H11A 110.9(23)
C7 C11 H11B 107.7(23)
H11A C11 H11B 116.1(32)
C7 C11 H11C 112.1(33)
H11A C11 H11C 107.3(39)
H11B C11 H11C 102.5(38)
C8 C12 H12A 113.1(26)
C8 C12 H12B 108.0(26)
H12A C12 H12B 102.0(35)
C8 C12 H12C 106.6(24)
H12A C12 H12C 112.8(34)
H12B C12 H12C 114.4(35)
C9 C13 H13A 113.9(28)
C9 C13 H13B 110.2(25)
H13A C13 H13B 114.3(37)
C9 C13 H13C 113.4(23)
H13A C13 H13C 105.7(35)
H13B C13 H13C 98.3(33)
C10 C14 H14A 112.9(36)
C10 C14 H14B 116.5(27)
H14A C14 H14B 107.7(42)
C10 C14 H14C 110.2(28)
H14A C14 H14C 108.6(42)
H14B C14 H14C 100.1(36)
Si1 C15 H15A 108.7(29)
Si1 C15 H15B 115.0(23)
H15A C15 H15B 109.1(36)
Si1 C15 H15C 114.4(27)
H15A C15 H15C 109.4(37)
H15B C15 H15C 99.9(34)
Si1 C16 H16A 107.1(28)
Si1 C16 H16B 107.2(29)
H16A C16 H16B 117.0(38)
Si1 C16 H16C 112.1(30)
H16A C16 H16C 107.8(40)
H16B C16 H16C 105.8(40)
N1 C17 C19 112.0(3)
N1 C17 C20 111.3(3)
C19 C17 C20 107.2(3)
N1 C17 C18 107.6(3)
C19 C17 C18 109.5(3)
C20 C17 C18 109.3(3)
C17 C18 H18A 110.5(22)
C17 C18 H18B 110.2(21)
H18A C18 H18B 106.9(30)
C17 C18 H18C 107.6(23)
H18A C18 H18C 114.0(31)
H18B C18 H18C 107.5(31)
C17 C19 H19A 113.8(19)
C17 C19 H19B 108.9(22)
H19A C19 H19B 110.4(29)
C17 C19 H19C 110.0(18)
H19A C19 H19C 106.1(27)
H19B C19 H19C 107.4(29)
C17 C20 H20A 113.0(23)
C17 C20 H20B 108.3(22)
H20A C20 H20B 113.7(32)
C17 C20 H20C 112.6(24)
H20A C20 H20C 105.7(32)
H20B C20 H20C 103.3(32)
C26 C21 C22 113.5(3)
C26 C21 Al1 118.9(2)
C22 C21 Al1 127.6(2)
F1 C22 C21 119.3(3)
F1 C22 C23 116.1(3)
C21 C22 C23 124.6(3)
F2 C23 C24 119.9(3)
F2 C23 C22 121.3(4)
C24 C23 C22 118.9(3)
F3 C24 C23 119.9(4)
F3 C24 C25 120.2(4)
C23 C24 C25 119.9(3)
F4 C25 C24 120.4(3)
F4 C25 C26 120.7(4)
C24 C25 C26 118.9(3)
F5 C26 C21 118.8(3)
F5 C26 C25 117.1(3)
C21 C26 C25 124.2(3)
C28 C27 C32 113.2(3)
C28 C27 Al1 126.4(2)
C32 C27 Al1 120.3(2)
F6 C28 C29 115.9(3)
F6 C28 C27 119.3(3)
C29 C28 C27 124.8(3)
F7 C29 C28 121.2(3)
F7 C29 C30 119.5(3)
C28 C29 C30 119.3(3)
F8 C30 C31 120.6(3)
F8 C30 C29 120.4(3)
C31 C30 C29 119.0(3)
F9 C31 C30 119.5(3)
F9 C31 C32 121.2(3)
C30 C31 C32 119.3(3)
F10 C32 C31 116.9(3)
F10 C32 C27 118.7(3)
C31 C32 C27 124.4(3)
C38 C33 C34 114.2(3)
C38 C33 Al1 120.3(2)
C34 C33 Al1 125.4(2)
F11 C34 C35 116.8(3)
F11 C34 C33 119.7(3)
C35 C34 C33 123.5(3)
F12 C35 C36 119.3(3)
F12 C35 C34 121.3(3)
C36 C35 C34 119.4(3)
F13 C36 C37 120.2(3)
F13 C36 C35 120.2(3)
C37 C36 C35 119.6(3)
F14 C37 C36 120.1(3)
F14 C37 C38 121.2(3)
C36 C37 C38 118.7(3)
F15 C38 C33 119.0(3)
F15 C38 C37 116.5(3)
C33 C38 C37 124.5(3)
C40 C39 C44 117.1(4)
C40 C39 C45 122.8(4)
C44 C39 C45 120.2(4)
C39 C40 C41 121.9(4)
C39 C40 H40 119.1(3)
C41 C40 H40 119.0(3)
C42 C41 C40 120.8(5)
C42 C41 H41 119.5(3)
C40 C41 H41 119.7(3)
C41 C42 C43 118.2(5)
C41 C42 H42 121.1(3)
C43 C42 H42 120.8(3)
C44 C43 C42 121.7(5)
C44 C43 H43 119.1(3)
C42 C43 H43 119.1(3)
C43 C44 C39 120.3(4)
C43 C44 H44 119.7(3)
C39 C44 H44 120.0(3)
C39 C45 H45A 109.0(3)
C39 C45 H45B 109.4(2)
H45A C45 H45B 109.5
C39 C45 H45C 110.0(2)
H45A C45 H45C 109.5
H45B C45 H45C 109.5

loop_
_geom_bond_atom_site_label_1
_geom_bond_atom_site_label_2
_geom_bond_distance
Ti1 N1 1.959(2)
Ti1 C6 2.221(3)
Ti1 C2 2.259(3)
Ti1 C4 2.277(3)
Ti1 C10 2.296(3)
Ti1 C7 2.326(3)
Ti1 C3 2.342(3)
Ti1 C1 2.356(3)
Ti1 C9 2.464(3)
Ti1 C8 2.475(3)
Ti1 Si1 2.8707(11)
Ti1 H1A 2.27(3)
Al1 C33 2.005(3)
Al1 C27 2.012(3)
Al1 C21 2.014(3)
Al1 C1 2.051(3)
Si1 N1 1.767(3)
Si1 C16 1.866(4)
Si1 C15 1.867(4)
Si1 C6 1.869(3)
N1 C17 1.499(4)
F1 C22 1.362(4)
F2 C23 1.342(4)
F3 C24 1.349(4)
F4 C25 1.350(4)
F5 C26 1.353(4)
F6 C28 1.365(4)
F7 C29 1.355(4)
F8 C30 1.340(4)
F9 C31 1.346(4)
F10 C32 1.355(4)
F11 C34 1.349(4)
F12 C35 1.342(4)
F13 C36 1.343(4)
F14 C37 1.350(4)
F15 C38 1.365(3)
C1 C2 1.480(4)
C1 H1A 0.99(3)
C1 H1B 0.95(3)
C2 C3 1.388(5)
C2 H2 1.00(3)
C3 C4 1.407(4)
C3 H3 1.01(3)
C4 C5 1.508(5)
C4 H4 0.94(3)
C5 H5A 1.08(4)
C5 H5B 0.97(4)
C5 H5C 0.90(4)
C6 C7 1.439(4)
C6 C10 1.446(4)
C7 C8 1.409(4)
C7 C11 1.499(5)
C8 C9 1.430(4)
C8 C12 1.496(5)
C9 C10 1.405(4)
C9 C13 1.488(4)
C10 C14 1.507(5)
C11 H11A 0.99(4)
C11 H11B 0.99(4)
C11 H11C 0.94(5)
C12 H12A 0.98(5)
C12 H12B 0.94(4)
C12 H12C 0.92(4)
C13 H13A 0.93(5)
C13 H13B 0.98(4)
C13 H13C 1.06(4)
C14 H14A 0.89(6)
C14 H14B 0.96(5)
C14 H14C 0.95(5)
C15 H15A 0.94(5)
C15 H15B 0.97(4)
C15 H15C 0.92(5)
C16 H16A 1.00(5)
C16 H16B 0.92(5)
C16 H16C 0.92(5)
C17 C19 1.528(5)
C17 C20 1.528(5)
C17 C18 1.534(5)
C18 H18A 0.97(4)
C18 H18B 0.95(4)
C18 H18C 1.02(4)
C19 H19A 0.97(3)
C19 H19B 0.96(4)
C19 H19C 1.03(3)
C20 H20A 0.99(4)
C20 H20B 0.97(4)
C20 H20C 1.00(4)
C21 C26 1.374(4)
C21 C22 1.376(4)
C22 C23 1.375(5)
C23 C24 1.360(6)
C24 C25 1.362(6)
C25 C26 1.383(5)
C27 C28 1.380(4)
C27 C32 1.387(4)
C28 C29 1.368(5)
C29 C30 1.375(5)
C30 C31 1.372(5)
C31 C32 1.373(5)
C33 C38 1.371(4)
C33 C34 1.385(4)
C34 C35 1.380(5)
C35 C36 1.371(5)
C36 C37 1.367(5)
C37 C38 1.383(4)
C39 C40 1.376(6)
C39 C44 1.416(6)
C39 C45 1.476(6)
C40 C41 1.385(7)
C40 H40 0.96
C41 C42 1.366(7)
C41 H41 0.96
C42 C43 1.388(7)
C42 H42 0.96
C43 C44 1.367(6)
C43 H43 0.96
C44 H44 0.96
C45 H45A 0.96
C45 H45B 0.96
C45 H45C 0.96
